data_1541046
loop_
_publ_author_name
'Tokura, Y.'
'Oku, T.'
'Tagaki, H.'
'Matsubara, H.'
'Uchida, S.'
'Hiraga, K.'
'Watanabe, H.'
'Mochiku, T.'
'Asano, H.'

_publ_section_title
;
 New family of layered copper oxide compounds with ordered cations:
 Prospective high-ordered superconductors
;
_journal_name_full 'Physical Review, Serie 3. B - Condensed Matter (18,1978-)'
_journal_page_first 2568
_journal_page_last 2571
_journal_volume 40
_journal_year 1989
_chemical_formula_sum 'Cu La0.75 O3.95 Sm Sr0.25'
_chemical_name_systematic 'Sm La.75 Sr.25 Cu O3.95'
_space_group_IT_number 129
_symmetry_space_group_name_Hall 'P 4ab 2ab -1ab'
_symmetry_space_group_name_H-M 'P 4/n m m :1'
_cell_angle_alpha 90
_cell_angle_beta 90
_cell_angle_gamma 90
_cell_formula_units_Z 2
_cell_length_a 3.8588
_cell_length_b 3.8588
_cell_length_c 12.5725
_cell_volume 187.209
_citation_journal_id_ASTM PRBMDO
_cod_data_source_file Tokura_PRBMDO_1989_1144.cif
_cod_data_source_block Cu1La0.75O3.95Sm1Sr0.25
_cod_original_cell_volume 187.2088
_cod_original_sg_symbol_Hall '-P 4a 2a (x-1/4,y+1/4,z)'
_cod_original_formula_sum 'Cu1 La0.75 O3.95 Sm1 Sr0.25'
_cod_database_code 1541046

loop_
_symmetry_equiv_pos_as_xyz
x,y,z
-y+1/2,x+1/2,z
-x,-y,z
y+1/2,-x+1/2,z
x+1/2,-y+1/2,-z
y,x,-z
-x+1/2,y+1/2,-z
-y,-x,-z
-x+1/2,-y+1/2,-z
y,-x,-z
x+1/2,y+1/2,-z
-y,x,-z
-x,y,z
-y+1/2,-x+1/2,z
x,-y,z
y+1/2,x+1/2,z

loop_
_atom_site_label
_atom_site_type_symbol
_atom_site_fract_x
_atom_site_fract_y
_atom_site_fract_z
_atom_site_occupancy
_atom_site_U_iso_or_equiv
Sr1 Sr+2 0 0.5 0.39 0.25 0.0
Sm1 Sm+3 0 0.5 0.106 1 0.0
O1 O-2 0 0 0.243 1 0.0
La1 La+3 0 0.5 0.39 0.75 0.0
O2 O-2 0.5 0 0.422 0.85 0.0
O3 O-2 0 0 0 1 0.0
Cu1 Cu+2 0.5 0 0.244 1 0.0
